data_7046108
loop_
_publ_author_name
'Sorg, Jens R.'
'Wehner, Tobias'
'Matthes, Philipp R.'
'Sure, Rebecca'
'Grimme, Stefan'
'Heine, Johanna'
'M\"uller-Buschbaum, Klaus'

_publ_section_title
;
 Bismuth as a versatile cation for luminescence in coordination polymers
 from BiX<sub>3</sub>/4,4'-bipy: understanding of photophysics by quantum
 chemical calculations and structural parallels to lanthanides.
;
_journal_issue 23
_journal_name_full 'Dalton transactions (Cambridge, England : 2003)'
_journal_page_first 7669
_journal_page_last 7681
_journal_paper_doi 10.1039/c8dt00642c
_journal_volume 47
_journal_year 2018
_chemical_formula_moiety 'C10 H8 Cl4 Lu N2, 2(C5 H5.5 N)'
_chemical_formula_sum 'C20 H19 Cl4 Lu N4'
_chemical_formula_weight 632.16
_space_group_crystal_system monoclinic
_space_group_IT_number 15
_space_group_name_Hall '-C 2yc'
_space_group_name_H-M_alt 'C 1 2/c 1'
_symmetry_space_group_name_Hall '-C 2yc'
_symmetry_space_group_name_H-M 'C 1 2/c 1'
_atom_sites_solution_hydrogens geom
_audit_creation_date 2018-03-23
_audit_creation_method
;
Olex2 1.2
(compiled 2017.03.02 svn.r3394 for OlexSys, GUI svn.r5324)
;
_audit_update_record
;
2018-03-28 deposited with the CCDC.
2018-04-25 downloaded from the CCDC.
;
_cell_angle_alpha 90
_cell_angle_beta 105.64(3)
_cell_angle_gamma 90
_cell_formula_units_Z 4
_cell_length_a 14.516(3)
_cell_length_b 12.071(2)
_cell_length_c 13.240(3)
_cell_measurement_reflns_used 923
_cell_measurement_temperature 100
_cell_measurement_theta_max 27.009
_cell_measurement_theta_min 2.504
_cell_volume 2234.1(8)
_computing_cell_refinement 'SAINT v7.53A (Bruker, 2008)'
_computing_data_collection 'SMART V5.631 (?, 2016)'
_computing_data_reduction 'SAINT v7.53A (Bruker, 2008)'
_computing_molecular_graphics 'Olex2 (Dolomanov et al., 2009)'
_computing_publication_material 'Olex2 (Dolomanov et al., 2009)'
_computing_structure_refinement 'ShelXL (Sheldrick, 2015)'
_computing_structure_solution 'XT (Sheldrick, 2015)'
_diffrn_ambient_temperature 100.0
_diffrn_detector_area_resol_mean 7.9
_diffrn_detector_type 'CCD area detector'
_diffrn_measured_fraction_theta_full 1.000
_diffrn_measured_fraction_theta_max 1.000
_diffrn_measurement_device 'three-circle diffractometer'
_diffrn_measurement_device_type 'Bruker APEX2 microsource'
_diffrn_measurement_method '\w and \f scans'
_diffrn_radiation_type MoK\a
_diffrn_radiation_wavelength 0.71073
_diffrn_reflns_av_R_equivalents 0.0253
_diffrn_reflns_av_unetI/netI 0.0176
_diffrn_reflns_Laue_measured_fraction_full 1.000
_diffrn_reflns_Laue_measured_fraction_max 1.000
_diffrn_reflns_limit_h_max 18
_diffrn_reflns_limit_h_min -18
_diffrn_reflns_limit_k_max 15
_diffrn_reflns_limit_k_min -15
_diffrn_reflns_limit_l_max 16
_diffrn_reflns_limit_l_min -16
_diffrn_reflns_number 13338
_diffrn_reflns_point_group_measured_fraction_full 1.000
_diffrn_reflns_point_group_measured_fraction_max 1.000
_diffrn_reflns_theta_full 25.242
_diffrn_reflns_theta_max 27.039
_diffrn_reflns_theta_min 2.229
_exptl_absorpt_coefficient_mu 4.912
_exptl_absorpt_correction_T_max 0.7455
_exptl_absorpt_correction_T_min 0.4478
_exptl_absorpt_correction_type multi-scan
_exptl_absorpt_process_details
;
SADABS-2008/1 (Bruker,2008) was used for absorption correction.
wR2(int) was 0.1319 before and 0.0413 after correction.
The Ratio of minimum to maximum transmission is 0.6007.
The \l/2 correction factor is 0.0015.
;
_exptl_crystal_colour colourless
_exptl_crystal_colour_primary colourless
_exptl_crystal_density_diffrn 1.880
_exptl_crystal_description block
_exptl_crystal_F_000 1224
_exptl_crystal_size_max 0.16
_exptl_crystal_size_mid 0.11
_exptl_crystal_size_min 0.1
_refine_diff_density_max 1.538
_refine_diff_density_min -0.331
_refine_diff_density_rms 0.101
_refine_ls_extinction_method none
_refine_ls_goodness_of_fit_ref 1.158
_refine_ls_hydrogen_treatment constr
_refine_ls_matrix_type full
_refine_ls_number_parameters 134
_refine_ls_number_reflns 2454
_refine_ls_number_restraints 0
_refine_ls_restrained_S_all 1.158
_refine_ls_R_factor_all 0.0187
_refine_ls_R_factor_gt 0.0177
_refine_ls_shift/su_max 0.000
_refine_ls_shift/su_mean 0.000
_refine_ls_structure_factor_coef Fsqd
_refine_ls_weighting_details 'w=1/[\s^2^(Fo^2^)+(0.0195P)^2^+2.2402P] where P=(Fo^2^+2Fc^2^)/3'
_refine_ls_weighting_scheme calc
_refine_ls_wR_factor_gt 0.0420
_refine_ls_wR_factor_ref 0.0424
_reflns_Friedel_coverage 0.000
_reflns_number_gt 2395
_reflns_number_total 2454
_reflns_threshold_expression 'I > 2\s(I)'
_cod_data_source_file c8dt00642c2.cif
_cod_data_source_block compound8
_cod_depositor_comments 'Adding full bibliography for 7046099--7046109.cif.'
_cod_database_code 7046108
_shelx_shelxl_version_number 2018/1
_shelx_space_group_comment
;
The symmetry employed for this shelxl refinement is uniquely defined
by the following loop, which should always be used as a source of
symmetry information in preference to the above space-group names.
They are only intended as comments.
;
_olex2_refinement_description
;
1. Fixed Uiso
 At 1.2 times of:
  All C(H) groups, All N(H) groups
2. Others
 Fixed Sof: H3(0.5)
3.a Aromatic/amide H refined with riding coordinates:
 C1(H1), C6(H6), C2(H2), C5(H5), N3(H3), C10(H10), C8(H8), C9(H9), C7(H7),
 C11(H11)
;
_olex2_submission_special_instructions 'No special instructions were received'

loop_
_space_group_symop_operation_xyz
'x, y, z'
'-x, y, -z+1/2'
'x+1/2, y+1/2, z'
'-x+1/2, y+1/2, -z+1/2'
'-x, -y, -z'
'x, -y, z-1/2'
'-x+1/2, -y+1/2, -z'
'x+1/2, -y+1/2, z-1/2'

loop_
_atom_site_label
_atom_site_type_symbol
_atom_site_fract_x
_atom_site_fract_y
_atom_site_fract_z
_atom_site_U_iso_or_equiv
_atom_site_adp_type
_atom_site_occupancy
_atom_site_site_symmetry_order
_atom_site_calc_flag
_atom_site_refinement_flags_posn
_atom_site_refinement_flags_adp
_atom_site_refinement_flags_occupancy
_atom_site_disorder_assembly
_atom_site_disorder_group
Lu1 Lu 0.000000 0.27378(2) 0.250000 0.01807(5) Uani 1 2 d S T P . .
Cl1 Cl 0.18086(4) 0.27293(5) 0.26964(5) 0.02542(13) Uani 1 1 d . . . . .
Cl2 Cl -0.02531(4) 0.27068(5) 0.05122(5) 0.02727(13) Uani 1 1 d . . . . .
N1 N 0.000000 0.4770(2) 0.250000 0.0210(6) Uani 1 2 d S T P . .
N2 N 0.000000 1.0693(2) 0.250000 0.0199(5) Uani 1 2 d S T P . .
C3 C 0.000000 0.7123(3) 0.250000 0.0191(6) Uani 1 2 d S T P . .
C1 C -0.08073(17) 0.5368(2) 0.2387(2) 0.0288(6) Uani 1 1 d . . . . .
H1 H -0.139157 0.497716 0.230069 0.035 Uiso 1 1 calc R . . . .
C4 C 0.000000 0.8356(3) 0.250000 0.0182(6) Uani 1 2 d S T P . .
C6 C 0.07238(16) 1.01107(19) 0.23120(19) 0.0217(5) Uani 1 1 d . . . . .
H6 H 0.124664 1.050523 0.218237 0.026 Uiso 1 1 calc R . . . .
C2 C -0.08379(16) 0.6513(2) 0.2389(2) 0.0272(6) Uani 1 1 d . . . . .
H2 H -0.142942 0.688421 0.231575 0.033 Uiso 1 1 calc R . . . .
C5 C 0.07478(16) 0.89643(19) 0.22972(19) 0.0226(5) Uani 1 1 d . . . . .
H5 H 0.127309 0.859210 0.214902 0.027 Uiso 1 1 calc R . . . .
N3 N 0.25994(15) 0.35790(18) 0.00984(17) 0.0316(5) Uani 1 1 d . . . . .
H3 H 0.253362 0.285453 0.005406 0.038 Uiso 0.5 1 calc R . . A -1
C10 C 0.3487(2) 0.5187(2) -0.0032(2) 0.0332(6) Uani 1 1 d . . . . .
H10 H 0.403611 0.551694 -0.016571 0.040 Uiso 1 1 calc R . . . .
C8 C 0.2017(2) 0.5329(3) 0.0430(2) 0.0379(6) Uani 1 1 d . . . . .
H8 H 0.154138 0.576025 0.061821 0.045 Uiso 1 1 calc R . . . .
C9 C 0.2802(2) 0.5832(2) 0.0226(2) 0.0330(6) Uani 1 1 d . . . . .
H9 H 0.286939 0.661457 0.026266 0.040 Uiso 1 1 calc R . . . .
C7 C 0.1935(2) 0.4197(2) 0.0357(2) 0.0351(6) Uani 1 1 d . . . . .
H7 H 0.139417 0.384701 0.049269 0.042 Uiso 1 1 calc R . . . .
C11 C 0.3364(2) 0.4059(2) -0.0093(2) 0.0329(6) Uani 1 1 d . . . . .
H11 H 0.383305 0.361092 -0.027488 0.040 Uiso 1 1 calc R . . . .

loop_
_atom_site_aniso_label
_atom_site_aniso_U_11
_atom_site_aniso_U_22
_atom_site_aniso_U_33
_atom_site_aniso_U_23
_atom_site_aniso_U_13
_atom_site_aniso_U_12
Lu1 0.01680(8) 0.01000(8) 0.02936(9) 0.000 0.00959(5) 0.000
Cl1 0.0176(3) 0.0196(3) 0.0408(3) 0.0025(2) 0.0110(2) 0.0004(2)
Cl2 0.0266(3) 0.0257(3) 0.0312(3) 0.0009(2) 0.0108(2) -0.0003(2)
N1 0.0232(14) 0.0114(13) 0.0303(14) 0.000 0.0105(11) 0.000
N2 0.0230(13) 0.0124(13) 0.0261(14) 0.000 0.0097(11) 0.000
C3 0.0239(16) 0.0125(15) 0.0217(15) 0.000 0.0074(13) 0.000
C1 0.0236(12) 0.0140(12) 0.0503(16) -0.0019(11) 0.0126(11) -0.0026(9)
C4 0.0201(15) 0.0113(15) 0.0234(15) 0.000 0.0060(12) 0.000
C6 0.0232(11) 0.0126(11) 0.0329(12) 0.0008(9) 0.0139(9) -0.0002(9)
C2 0.0216(12) 0.0127(12) 0.0487(16) -0.0011(10) 0.0117(11) 0.0004(9)
C5 0.0233(11) 0.0136(11) 0.0343(13) -0.0006(9) 0.0137(10) 0.0004(9)
N3 0.0383(13) 0.0213(10) 0.0363(12) -0.0007(9) 0.0121(10) -0.0041(10)
C10 0.0418(15) 0.0275(14) 0.0347(14) -0.0035(11) 0.0178(12) -0.0100(12)
C8 0.0397(15) 0.0348(16) 0.0410(15) 0.0033(13) 0.0139(12) 0.0126(13)
C9 0.0488(16) 0.0183(12) 0.0307(13) 0.0007(10) 0.0086(11) 0.0013(11)
C7 0.0307(14) 0.0361(16) 0.0412(15) 0.0036(13) 0.0141(11) -0.0021(12)
C11 0.0370(14) 0.0272(14) 0.0390(14) -0.0059(11) 0.0177(12) -0.0012(11)

loop_
_atom_type_symbol
_atom_type_description
_atom_type_scat_dispersion_real
_atom_type_scat_dispersion_imag
_atom_type_scat_source
C C 0.0033 0.0016 'International Tables Vol C Tables 4.2.6.8 and 6.1.1.4'
H H 0.0000 0.0000 'International Tables Vol C Tables 4.2.6.8 and 6.1.1.4'
Cl Cl 0.1484 0.1585 'International Tables Vol C Tables 4.2.6.8 and 6.1.1.4'
Lu Lu -0.4720 5.8584 'International Tables Vol C Tables 4.2.6.8 and 6.1.1.4'
N N 0.0061 0.0033 'International Tables Vol C Tables 4.2.6.8 and 6.1.1.4'

loop_
_geom_angle_atom_site_label_1
_geom_angle_atom_site_label_2
_geom_angle_atom_site_label_3
_geom_angle
_geom_angle_site_symmetry_1
_geom_angle_site_symmetry_3
Cl1 Lu1 Cl1 179.55(2) . 2
Cl2 Lu1 Cl1 87.91(4) 2 2
Cl2 Lu1 Cl1 92.09(4) 2 .
Cl2 Lu1 Cl1 87.91(4) . .
Cl2 Lu1 Cl1 92.09(4) . 2
Cl2 Lu1 Cl2 178.33(3) 2 .
N1 Lu1 Cl1 90.227(13) . .
N1 Lu1 Cl1 90.226(12) . 2
N1 Lu1 Cl2 90.836(14) . .
N1 Lu1 Cl2 90.835(14) . 2
N1 Lu1 N2 180.0 . 1_545
N2 Lu1 Cl1 89.773(13) 1_545 .
N2 Lu1 Cl1 89.774(13) 1_545 2
N2 Lu1 Cl2 89.165(14) 1_545 2
N2 Lu1 Cl2 89.164(14) 1_545 .
C1 N1 Lu1 122.33(14) . .
C1 N1 Lu1 122.33(14) 2 .
C1 N1 C1 115.3(3) 2 .
C6 N2 Lu1 121.61(14) . 1_565
C6 N2 Lu1 121.61(14) 2 1_565
C6 N2 C6 116.8(3) 2 .
C2 C3 C4 121.85(15) . .
C2 C3 C4 121.85(15) 2 .
C2 C3 C2 116.3(3) 2 .
N1 C1 H1 117.9 . .
N1 C1 C2 124.2(2) . .
C2 C1 H1 117.9 . .
C5 C4 C3 121.75(14) 2 .
C5 C4 C3 121.75(14) . .
C5 C4 C5 116.5(3) . 2
N2 C6 H6 118.3 . .
N2 C6 C5 123.4(2) . .
C5 C6 H6 118.3 . .
C3 C2 H2 120.0 . .
C1 C2 C3 120.0(2) . .
C1 C2 H2 120.0 . .
C4 C5 H5 120.0 . .
C6 C5 C4 120.0(2) . .
C6 C5 H5 120.0 . .
C7 N3 H3 120.0 . .
C7 N3 C11 120.1(2) . .
C11 N3 H3 120.0 . .
C9 C10 H10 120.5 . .
C11 C10 H10 120.5 . .
C11 C10 C9 119.0(3) . .
C9 C8 H8 120.5 . .
C7 C8 H8 120.5 . .
C7 C8 C9 119.0(3) . .
C10 C9 C8 119.3(3) . .
C10 C9 H9 120.3 . .
C8 C9 H9 120.3 . .
N3 C7 C8 121.3(3) . .
N3 C7 H7 119.4 . .
C8 C7 H7 119.4 . .
N3 C11 C10 121.4(3) . .
N3 C11 H11 119.3 . .
C10 C11 H11 119.3 . .

loop_
_geom_bond_atom_site_label_1
_geom_bond_atom_site_label_2
_geom_bond_distance
_geom_bond_site_symmetry_2
Lu1 Cl1 2.5675(8) 2
Lu1 Cl1 2.5675(8) .
Lu1 Cl2 2.5576(9) 2
Lu1 Cl2 2.5577(9) .
Lu1 N1 2.453(3) .
Lu1 N2 2.468(3) 1_545
N1 C1 1.350(3) 2
N1 C1 1.350(3) .
N2 C6 1.342(3) 2
N2 C6 1.342(3) .
C3 C4 1.489(4) .
C3 C2 1.395(3) 2
C3 C2 1.395(3) .
C1 H1 0.9500 .
C1 C2 1.383(3) .
C4 C5 1.395(3) .
C4 C5 1.395(3) 2
C6 H6 0.9500 .
C6 C5 1.384(3) .
C2 H2 0.9500 .
C5 H5 0.9500 .
N3 H3 0.8800 .
N3 C7 1.335(3) .
N3 C11 1.336(3) .
C10 H10 0.9500 .
C10 C9 1.375(4) .
C10 C11 1.372(4) .
C8 H8 0.9500 .
C8 C9 1.381(4) .
C8 C7 1.373(4) .
C9 H9 0.9500 .
C7 H7 0.9500 .
C11 H11 0.9500 .

loop_
_geom_torsion_atom_site_label_1
_geom_torsion_atom_site_label_2
_geom_torsion_atom_site_label_3
_geom_torsion_atom_site_label_4
_geom_torsion
_geom_torsion_site_symmetry_1
_geom_torsion_site_symmetry_4
Lu1 N1 C1 C2 179.6(2) . .
Lu1 N2 C6 C5 -179.50(18) 1_565 .
N1 C1 C2 C3 0.9(4) . .
N2 C6 C5 C4 -1.0(4) . .
C3 C4 C5 C6 -179.54(17) . .
C1 N1 C1 C2 -0.4(2) 2 .
C4 C3 C2 C1 179.60(18) . .
C6 N2 C6 C5 0.50(18) 2 .
C2 C3 C4 C5 19.42(17) . 2
C2 C3 C4 C5 -160.58(17) . .
C2 C3 C4 C5 -160.58(17) 2 2
C2 C3 C4 C5 19.42(17) 2 .
C2 C3 C2 C1 -0.40(18) 2 .
C5 C4 C5 C6 0.46(17) 2 .
C9 C10 C11 N3 -0.4(4) . .
C9 C8 C7 N3 0.3(4) . .
C7 N3 C11 C10 -0.1(4) . .
C7 C8 C9 C10 -0.8(4) . .
C11 N3 C7 C8 0.1(4) . .
C11 C10 C9 C8 0.9(4) . .
